data_2019645
loop_
_publ_author_name
'Samshuddin, Seranthimata'
'Jasinski, Jerry P.'
'Golen, James A.'
'Narayana, Badiadka'
'Yathirajan, Hemmige S.'
'Glidewell, Christopher'

_publ_section_title
;
 Hydrogen-bonded chains in
 3,5-bis(4-fluorophenyl)-1-phenyl-1<i>H</i>-pyrazole and complex
 hydrogen-bonded sheets in
 (5<i>RS</i>,6<i>SR</i>)-6-(4-fluorobenzoyl)-5-(4-fluorophenyl)-2-(4-hydroxyphenyl)-5,6-dihydro-4<i>H</i>-1,3,4-oxadiazine
 <i>N</i>,<i>N</i>-dimethylformamide monosolvate
;
_journal_coeditor_code SK3555
_journal_issue 9
_journal_name_full 'Acta Crystallographica Section C'
_journal_page_first
;
;
_journal_paper_doi 10.1107/S2053229614017707
_journal_volume 70
_journal_year 2014
_chemical_formula_iupac 'C21 H14 F2 N2'
_chemical_formula_moiety 'C21 H14 F2 N2'
_chemical_formula_sum 'C21 H14 F2 N2'
_chemical_formula_weight 332.34
_chemical_name_systematic
;
3,5-Bis(4-fluorophenyl)-1-phenyl-1<i>H</i>-pyrazole
;
_space_group_crystal_system monoclinic
_space_group_IT_number 15
_space_group_name_Hall '-C 2yc'
_space_group_name_H-M_alt 'C 1 2/c 1'
_symmetry_space_group_name_Hall '-C 2yc'
_symmetry_space_group_name_H-M 'C 1 2/c 1'
_atom_sites_solution_hydrogens geom
_atom_sites_solution_primary direct
_atom_sites_solution_secondary difmap
_audit_creation_method SHELXL2014
_cell_angle_alpha 90
_cell_angle_beta 97.700(7)
_cell_angle_gamma 90
_cell_formula_units_Z 8
_cell_length_a 31.729(2)
_cell_length_b 10.4118(7)
_cell_length_c 10.1697(6)
_cell_measurement_reflns_used 3279
_cell_measurement_temperature 123(2)
_cell_measurement_theta_max 73.964
_cell_measurement_theta_min 4.473
_cell_volume 3329.3(4)
_computing_cell_refinement 'CrysAlis PRO (Agilent, 2012)'
_computing_data_collection 'CrysAlis PRO (Agilent, 2012)'
_computing_data_reduction 'CrysAlis RED (Agilent, 2012)'
_computing_molecular_graphics 'PLATON (Spek, 2009)'
_computing_publication_material
;
SHELXL2014 (Sheldrick, 2014) and PLATON (Spek, 2009)
;
_computing_structure_refinement 'SHELXL2014 (Sheldrick, 2014)'
_computing_structure_solution 'SHELXS97 (Sheldrick, 2008)'
_diffrn_ambient_temperature 123(2)
_diffrn_measured_fraction_theta_full 0.997
_diffrn_measured_fraction_theta_max 0.996
_diffrn_measurement_device_type 'Agilent Xcalibur Eos Gemini'
_diffrn_measurement_method \w
_diffrn_radiation_type CuK\a
_diffrn_radiation_wavelength 1.54178
_diffrn_reflns_av_R_equivalents 0.0427
_diffrn_reflns_limit_h_max 38
_diffrn_reflns_limit_h_min -38
_diffrn_reflns_limit_k_max 12
_diffrn_reflns_limit_k_min -12
_diffrn_reflns_limit_l_max 12
_diffrn_reflns_limit_l_min -12
_diffrn_reflns_number 5609
_diffrn_reflns_theta_full 67.679
_diffrn_reflns_theta_max 67.985
_diffrn_reflns_theta_min 4.473
_diffrn_standards_decay_% 0
_diffrn_standards_interval_count 0
_diffrn_standards_interval_time 0
_diffrn_standards_number 0
_exptl_absorpt_coefficient_mu 0.778
_exptl_absorpt_correction_T_max 0.954
_exptl_absorpt_correction_T_min 0.634
_exptl_absorpt_correction_type multi-scan
_exptl_absorpt_process_details '(SADABS; Sheldrick, 2003)'
_exptl_crystal_colour colourless
_exptl_crystal_density_diffrn 1.326
_exptl_crystal_description needle
_exptl_crystal_F_000 1376
_exptl_crystal_size_max 0.530
_exptl_crystal_size_mid 0.180
_exptl_crystal_size_min 0.060
_refine_diff_density_max 0.454
_refine_diff_density_min -0.277
_refine_ls_extinction_method none
_refine_ls_goodness_of_fit_ref 1.047
_refine_ls_hydrogen_treatment constr
_refine_ls_matrix_type full
_refine_ls_number_parameters 226
_refine_ls_number_reflns 3034
_refine_ls_number_restraints 0
_refine_ls_restrained_S_all 1.047
_refine_ls_R_factor_all 0.0722
_refine_ls_R_factor_gt 0.0660
_refine_ls_shift/su_max 0.000
_refine_ls_shift/su_mean 0.000
_refine_ls_structure_factor_coef Fsqd
_refine_ls_weighting_details 'w = 1/[\s^2^(Fo^2^)+(0.1381P)^2^] where P=(Fo^2^+2Fc^2^)/3'
_refine_ls_weighting_scheme calc
_refine_ls_wR_factor_gt 0.1676
_refine_ls_wR_factor_ref 0.1744
_reflns_number_gt 2550
_reflns_number_total 3034
_reflns_threshold_expression I>2\s(I)
_cod_data_source_file sk3555sup1.cif
_cod_data_source_block I
_cod_database_code 2019645
_cod_database_fobs_code 2019645
_shelx_space_group_comment
;
The symmetry employed for this shelxl refinement is uniquely defined
by the following loop, which should always be used as a source of
symmetry information in preference to the above space-group names.
They are only intended as comments.
;
_shelx_estimated_absorpt_t_min 0.683
_shelx_estimated_absorpt_t_max 0.955
_shelxl_version_number 2.014

loop_
_space_group_symop_operation_xyz
'x, y, z'
'-x, y, -z+1/2'
'x+1/2, y+1/2, z'
'-x+1/2, y+1/2, -z+1/2'
'-x, -y, -z'
'x, -y, z-1/2'
'-x+1/2, -y+1/2, -z'
'x+1/2, -y+1/2, z-1/2'

loop_
_atom_site_type_symbol
_atom_site_label
_atom_site_fract_x
_atom_site_fract_y
_atom_site_fract_z
_atom_site_U_iso_or_equiv
_atom_site_adp_type
_atom_site_calc_flag
_atom_site_occupancy
N N1 0.13371(4) 0.44853(14) 0.35913(13) 0.0345(4) Uani d 1
N N2 0.16415(4) 0.49490(14) 0.28947(13) 0.0352(4) Uani d 1
C C3 0.18664(5) 0.39192(16) 0.26360(15) 0.0351(4) Uani d 1
C C4 0.17090(5) 0.28044(17) 0.31686(15) 0.0379(4) Uani d 1
H H4 0.1815 0.1955 0.3117 0.046 Uiso calc 1
C C5 0.13705(5) 0.31896(17) 0.37802(14) 0.0357(4) Uani d 1
C C11 0.10308(5) 0.53422(16) 0.40305(15) 0.0340(4) Uani d 1
C C12 0.05987(6) 0.51085(18) 0.36792(18) 0.0419(4) Uani d 1
H H12 0.0505 0.4397 0.3133 0.050 Uiso calc 1
C C13 0.03068(6) 0.5933(2) 0.41411(19) 0.0460(5) Uani d 1
H H13 0.0011 0.5783 0.3912 0.055 Uiso calc 1
C C14 0.04453(6) 0.6975(2) 0.49341(17) 0.0449(5) Uani d 1
H H14 0.0244 0.7530 0.5254 0.054 Uiso calc 1
C C15 0.08774(6) 0.72055(19) 0.52594(16) 0.0425(4) Uani d 1
H H15 0.0972 0.7927 0.5791 0.051 Uiso calc 1
C C16 0.11720(5) 0.63877(17) 0.48114(15) 0.0370(4) Uani d 1
H H16 0.1468 0.6542 0.5037 0.044 Uiso calc 1
C C31 0.22321(6) 0.40194(17) 0.18827(15) 0.0370(4) Uani d 1
C C32 0.22715(5) 0.50278(18) 0.10057(16) 0.0374(4) Uani d 1
H H32 0.2059 0.5676 0.0882 0.045 Uiso calc 1
C C33 0.26193(6) 0.50909(19) 0.03120(17) 0.0435(5) Uani d 1
H H33 0.2646 0.5774 -0.0290 0.052 Uiso calc 1
C C34 0.29230(6) 0.4150(2) 0.05113(18) 0.0480(5) Uani d 1
F F34 0.32611(4) 0.42090(15) -0.01819(14) 0.0665(4) Uani d 1
C C35 0.28951(7) 0.3133(2) 0.13592(19) 0.0521(5) Uani d 1
H H35 0.3108 0.2487 0.1472 0.063 Uiso calc 1
C C36 0.25471(6) 0.3080(2) 0.20418(17) 0.0450(5) Uani d 1
H H36 0.2522 0.2386 0.2633 0.054 Uiso calc 1
C C51 0.10909(5) 0.24330(17) 0.45337(15) 0.0361(4) Uani d 1
C C52 0.08954(6) 0.13365(18) 0.39643(16) 0.0431(4) Uani d 1
H H52 0.0941 0.1097 0.3093 0.052 Uiso calc 1
C C53 0.06364(7) 0.05875(19) 0.46407(18) 0.0452(5) Uani d 1
H H53 0.0502 -0.0161 0.4248 0.054 Uiso calc 1
C C54 0.05790(6) 0.09629(18) 0.59035(16) 0.0402(4) Uani d 1
F F54 0.03250(4) 0.02330(12) 0.65751(11) 0.0532(4) Uani d 1
C C55 0.07689(6) 0.20333(19) 0.65105(16) 0.0437(4) Uani d 1
H H55 0.0725 0.2258 0.7388 0.052 Uiso calc 1
C C56 0.10252(6) 0.27784(18) 0.58130(16) 0.0415(4) Uani d 1
H H56 0.1157 0.3529 0.6210 0.050 Uiso calc 1

loop_
_atom_site_aniso_label
_atom_site_aniso_U_11
_atom_site_aniso_U_22
_atom_site_aniso_U_33
_atom_site_aniso_U_12
_atom_site_aniso_U_13
_atom_site_aniso_U_23
N1 0.0408(7) 0.0413(8) 0.0216(6) -0.0010(6) 0.0055(5) 0.0031(5)
N2 0.0392(7) 0.0447(8) 0.0220(6) -0.0001(6) 0.0054(5) 0.0022(5)
C3 0.0426(9) 0.0429(9) 0.0194(7) 0.0006(7) 0.0023(6) -0.0011(6)
C4 0.0490(10) 0.0410(9) 0.0239(8) 0.0024(7) 0.0055(7) -0.0001(6)
C5 0.0462(9) 0.0407(9) 0.0200(7) -0.0009(7) 0.0037(6) -0.0006(6)
C11 0.0421(9) 0.0405(9) 0.0201(7) 0.0012(6) 0.0069(6) 0.0062(6)
C12 0.0445(10) 0.0457(10) 0.0348(9) -0.0029(7) 0.0030(7) 0.0062(7)
C13 0.0383(9) 0.0566(11) 0.0440(10) 0.0010(8) 0.0089(7) 0.0130(9)
C14 0.0493(10) 0.0578(11) 0.0305(8) 0.0125(8) 0.0157(7) 0.0105(8)
C15 0.0545(10) 0.0494(10) 0.0244(8) 0.0049(8) 0.0089(7) 0.0000(7)
C16 0.0414(9) 0.0472(9) 0.0225(8) 0.0010(7) 0.0042(6) 0.0023(7)
C31 0.0435(9) 0.0464(9) 0.0208(7) -0.0012(7) 0.0035(6) -0.0020(6)
C32 0.0405(9) 0.0470(10) 0.0242(8) -0.0009(7) 0.0027(6) 0.0003(6)
C33 0.0483(10) 0.0559(11) 0.0264(8) -0.0072(8) 0.0049(7) 0.0014(7)
C34 0.0454(10) 0.0680(13) 0.0327(9) -0.0014(9) 0.0133(7) -0.0058(8)
F34 0.0576(7) 0.0897(10) 0.0585(8) 0.0045(7) 0.0301(6) 0.0034(7)
C35 0.0549(11) 0.0621(12) 0.0411(10) 0.0130(9) 0.0127(8) -0.0009(9)
C36 0.0553(11) 0.0503(10) 0.0309(8) 0.0079(8) 0.0112(7) 0.0030(7)
C51 0.0444(9) 0.0411(9) 0.0231(7) 0.0016(7) 0.0053(6) 0.0027(6)
C52 0.0614(11) 0.0464(10) 0.0231(8) -0.0058(8) 0.0110(7) -0.0024(7)
C53 0.0599(11) 0.0453(10) 0.0307(8) -0.0106(8) 0.0070(8) 0.0001(7)
C54 0.0443(9) 0.0496(10) 0.0275(8) -0.0003(7) 0.0075(7) 0.0090(7)
F54 0.0597(7) 0.0669(8) 0.0351(6) -0.0119(5) 0.0142(5) 0.0100(5)
C55 0.0565(11) 0.0540(11) 0.0223(7) 0.0019(8) 0.0115(7) -0.0003(7)
C56 0.0544(10) 0.0440(10) 0.0259(8) -0.0030(8) 0.0052(7) -0.0034(7)

loop_
_atom_type_symbol
_atom_type_description
_atom_type_scat_dispersion_real
_atom_type_scat_dispersion_imag
_atom_type_scat_source
C C 0.0181 0.0091 'International Tables Vol C Tables 4.2.6.8 and 6.1.1.4'
H H 0.0000 0.0000 'International Tables Vol C Tables 4.2.6.8 and 6.1.1.4'
N N 0.0311 0.0180 'International Tables Vol C Tables 4.2.6.8 and 6.1.1.4'
F F 0.0727 0.0534 'International Tables Vol C Tables 4.2.6.8 and 6.1.1.4'

loop_
_geom_angle_atom_site_label_1
_geom_angle_atom_site_label_2
_geom_angle_atom_site_label_3
_geom_angle
N2 N1 C5 112.14(14)
N2 N1 C11 119.96(14)
C5 N1 C11 127.90(14)
C3 N2 N1 104.68(14)
N2 C3 C4 111.22(15)
N2 C3 C31 121.59(16)
C4 C3 C31 127.20(16)
C5 C4 C3 105.93(15)
C5 C4 H4 127.0
C3 C4 H4 127.0
N1 C5 C4 106.03(15)
N1 C5 C51 124.06(15)
C4 C5 C51 129.89(16)
C16 C11 C12 121.09(16)
C16 C11 N1 119.11(15)
C12 C11 N1 119.79(16)
C13 C12 C11 118.90(17)
C13 C12 H12 120.5
C11 C12 H12 120.5
C14 C13 C12 120.40(17)
C14 C13 H13 119.8
C12 C13 H13 119.8
C13 C14 C15 119.97(17)
C13 C14 H14 120.0
C15 C14 H14 120.0
C16 C15 C14 120.25(18)
C16 C15 H15 119.9
C14 C15 H15 119.9
C15 C16 C11 119.38(16)
C15 C16 H16 120.3
C11 C16 H16 120.3
C36 C31 C32 118.63(16)
C36 C31 C3 119.45(16)
C32 C31 C3 121.93(16)
C33 C32 C31 120.40(17)
C33 C32 H32 119.8
C31 C32 H32 119.8
C34 C33 C32 118.82(18)
C34 C33 H33 120.6
C32 C33 H33 120.6
F34 C34 C33 118.57(19)
F34 C34 C35 118.73(18)
C33 C34 C35 122.69(17)
C34 C35 C36 117.93(19)
C34 C35 H35 121.0
C36 C35 H35 121.0
C35 C36 C31 121.54(19)
C35 C36 H36 119.2
C31 C36 H36 119.2
C52 C51 C56 119.19(17)
C52 C51 C5 119.26(15)
C56 C51 C5 121.54(16)
C53 C52 C51 121.27(16)
C53 C52 H52 119.4
C51 C52 H52 119.4
C54 C53 C52 117.76(17)
C54 C53 H53 121.1
C52 C53 H53 121.1
F54 C54 C55 118.86(16)
F54 C54 C53 118.16(17)
C55 C54 C53 122.98(17)
C54 C55 C56 118.45(16)
C54 C55 H55 120.8
C56 C55 H55 120.8
C55 C56 C51 120.34(17)
C55 C56 H56 119.8
C51 C56 H56 119.8

loop_
_geom_bond_atom_site_label_1
_geom_bond_atom_site_label_2
_geom_bond_distance
_geom_bond_publ_flag
N1 N2 1.361(2) y
N1 C11 1.434(2) ?
N2 C3 1.334(2) y
C3 C4 1.401(2) y
C4 C5 1.371(2) y
C5 N1 1.365(2) y
C3 C31 1.477(2) ?
C4 H4 0.9500 ?
C5 C51 1.476(2) ?
C11 C16 1.386(2) ?
C11 C12 1.391(3) ?
C12 C13 1.390(3) ?
C12 H12 0.9500 ?
C13 C14 1.387(3) ?
C13 H13 0.9500 ?
C14 C15 1.388(3) ?
C14 H14 0.9500 ?
C15 C16 1.386(2) ?
C15 H15 0.9500 ?
C16 H16 0.9500 ?
C31 C36 1.392(3) ?
C31 C32 1.394(3) ?
C32 C33 1.389(3) ?
C32 H32 0.9500 ?
C33 C34 1.370(3) ?
C33 H33 0.9500 ?
C34 F34 1.362(2) ?
C34 C35 1.376(3) ?
C35 C36 1.382(3) ?
C35 H35 0.9500 ?
C36 H36 0.9500 ?
C51 C52 1.388(3) ?
C51 C56 1.392(2) ?
C52 C53 1.381(3) ?
C52 H52 0.9500 ?
C53 C54 1.378(3) ?
C53 H53 0.9500 ?
C54 F54 1.357(2) ?
C54 C55 1.373(3) ?
C55 C56 1.386(3) ?
C55 H55 0.9500 ?
C56 H56 0.9500 ?

loop_
_geom_hbond_atom_site_label_D
_geom_hbond_atom_site_label_H
_geom_hbond_atom_site_label_A
_geom_hbond_site_symmetry_A
_geom_hbond_distance_DH
_geom_hbond_distance_HA
_geom_hbond_distance_DA
_geom_hbond_angle_DHA
_geom_hbond_publ_flag
C55 H55 Cg1 6_566 0.95 2.68 3.5674(10) 155 y

loop_
_geom_torsion_atom_site_label_1
_geom_torsion_atom_site_label_2
_geom_torsion_atom_site_label_3
_geom_torsion_atom_site_label_4
_geom_torsion
_geom_torsion_publ_flag
C5 N1 N2 C3 0.51(16) ?
C11 N1 N2 C3 -179.46(13) ?
N1 N2 C3 C4 -0.32(17) ?
N1 N2 C3 C31 179.94(13) ?
N2 C3 C4 C5 0.02(18) ?
C31 C3 C4 C5 179.75(14) ?
N2 N1 C5 C4 -0.50(17) ?
C11 N1 C5 C4 179.46(14) ?
N2 N1 C5 C51 178.20(13) ?
C11 N1 C5 C51 -1.8(2) ?
C3 C4 C5 N1 0.28(16) ?
C3 C4 C5 C51 -178.32(15) ?
N2 N1 C11 C16 -56.22(19) ?
C5 N1 C11 C16 123.82(17) ?
N2 N1 C11 C12 124.34(16) y
C5 N1 C11 C12 -55.6(2) ?
C16 C11 C12 C13 -0.9(3) ?
N1 C11 C12 C13 178.49(15) ?
C11 C12 C13 C14 0.3(3) ?
C12 C13 C14 C15 0.7(3) ?
C13 C14 C15 C16 -1.0(3) ?
C14 C15 C16 C11 0.3(3) ?
C12 C11 C16 C15 0.6(2) ?
N1 C11 C16 C15 -178.80(14) ?
N2 C3 C31 C36 156.29(16) ?
C4 C3 C31 C36 -23.4(2) ?
N2 C3 C31 C32 -24.1(2) y
C4 C3 C31 C32 156.25(16) ?
C36 C31 C32 C33 -0.2(2) ?
C3 C31 C32 C33 -179.90(15) ?
C31 C32 C33 C34 -0.4(3) ?
C32 C33 C34 F34 179.32(16) ?
C32 C33 C34 C35 0.9(3) ?
F34 C34 C35 C36 -179.20(18) ?
C33 C34 C35 C36 -0.8(3) ?
C34 C35 C36 C31 0.1(3) ?
C32 C31 C36 C35 0.4(3) ?
C3 C31 C36 C35 -179.97(17) ?
N1 C5 C51 C52 129.37(18) ?
C4 C5 C51 C52 -52.3(2) y
N1 C5 C51 C56 -51.9(2) ?
C4 C5 C51 C56 126.44(19) ?
C56 C51 C52 C53 0.2(3) ?
C5 C51 C52 C53 178.97(17) ?
C51 C52 C53 C54 -0.1(3) ?
C52 C53 C54 F54 179.98(17) ?
C52 C53 C54 C55 -0.4(3) ?
F54 C54 C55 C56 -179.52(16) ?
C53 C54 C55 C56 0.9(3) ?
C54 C55 C56 C51 -0.8(3) ?
C52 C51 C56 C55 0.2(3) ?
C5 C51 C56 C55 -178.47(16) ?
